data_2201909
loop_
_publ_author_name
'Jones, Matthew D.'
'Almeida Paz, Filipe A.'
'Davies, John E.'
'Johnson, Brian F. G.'

_publ_section_title
;
 (1<i>R</i>,2<i>R</i>)-(+)-1,2-Diphenylethylenediamine
;
_journal_issue 4
_journal_name_full 'Acta Crystallographica Section E'
_journal_page_first o455
_journal_page_last o457
_journal_paper_doi 10.1107/S1600536803005385
_journal_volume 59
_journal_year 2003
_chemical_formula_iupac 'C14 H16 N2'
_chemical_formula_moiety 'C14 H16 N2'
_chemical_formula_sum 'C14 H16 N2'
_chemical_formula_weight 212.29
_chemical_name_systematic
;
(1R,2R)-(+)-1,2-Diphenylethylenediamine
;
_space_group_IT_number 19
_symmetry_cell_setting orthorhombic
_symmetry_space_group_name_Hall 'P 2ac 2ab'
_symmetry_space_group_name_H-M 'P 21 21 21'
_atom_sites_solution_hydrogens geom
_atom_sites_solution_primary direct
_atom_sites_solution_secondary difmap
_cell_angle_alpha 90.00
_cell_angle_beta 90.00
_cell_angle_gamma 90.00
_cell_formula_units_Z 4
_cell_length_a 5.14470(10)
_cell_length_b 12.3264(4)
_cell_length_c 18.5357(7)
_cell_measurement_reflns_used 4851
_cell_measurement_temperature 180(2)
_cell_measurement_theta_max 25.03
_cell_measurement_theta_min 1.00
_cell_volume 1175.45(6)
_computing_cell_refinement 'HKL SCALEPACK (Otwinowski & Minor, 1997)'
_computing_data_collection 'COLLECT (Nonius 1998)'
_computing_data_reduction 'HKL DENZO (Otwinowski & Minor, 1997) and SCALEPACK'
_computing_molecular_graphics SHELXTL
_computing_publication_material SHELXTL
_computing_structure_refinement 'SHELXTL (Bruker, 2001)'
_computing_structure_solution 'SIR92 (Altomare at al., 1994)'
_diffrn_ambient_temperature 180(2)
_diffrn_measured_fraction_theta_full 0.994
_diffrn_measured_fraction_theta_max 0.994
_diffrn_measurement_device_type 'Nonius KappaCCD'
_diffrn_measurement_method 'Thin-slice \w and \f'
_diffrn_radiation_source 'fine-focus sealed tube'
_diffrn_radiation_type MoK\a
_diffrn_radiation_wavelength 0.71073
_diffrn_reflns_av_R_equivalents 0.0563
_diffrn_reflns_av_sigmaI/netI 0.0348
_diffrn_reflns_limit_h_max 6
_diffrn_reflns_limit_h_min -6
_diffrn_reflns_limit_k_max 14
_diffrn_reflns_limit_k_min -12
_diffrn_reflns_limit_l_max 22
_diffrn_reflns_limit_l_min -21
_diffrn_reflns_number 6085
_diffrn_reflns_theta_full 24.99
_diffrn_reflns_theta_max 24.99
_diffrn_reflns_theta_min 4.11
_diffrn_standards_number 0
_exptl_absorpt_coefficient_mu 0.072
_exptl_absorpt_correction_T_max 0.992
_exptl_absorpt_correction_T_min 0.895
_exptl_absorpt_correction_type multi-scan
_exptl_absorpt_process_details '(SORTAV; Blessing, 1995)'
_exptl_crystal_colour Colourless
_exptl_crystal_density_diffrn 1.200
_exptl_crystal_density_method 'not measured'
_exptl_crystal_description Block
_exptl_crystal_F_000 456
_exptl_crystal_size_max 0.23
_exptl_crystal_size_mid 0.18
_exptl_crystal_size_min 0.12
_refine_diff_density_max 0.139
_refine_diff_density_min -0.135
_refine_ls_extinction_coef 0.038(6)
_refine_ls_extinction_expression Fc^*^=kFc[1+0.001xFc^2^\l^3^/sin(2\q)]^-1/4^
_refine_ls_extinction_method SHELXL97
_refine_ls_goodness_of_fit_ref 1.094
_refine_ls_hydrogen_treatment mixed
_refine_ls_matrix_type full
_refine_ls_number_parameters 159
_refine_ls_number_reflns 1229
_refine_ls_number_restraints 6
_refine_ls_restrained_S_all 1.092
_refine_ls_R_factor_all 0.0392
_refine_ls_R_factor_gt 0.0354
_refine_ls_shift/su_max <0.001
_refine_ls_shift/su_mean 0.000
_refine_ls_structure_factor_coef Fsqd
_refine_ls_weighting_details 'calc w = 1/[\s^2^(Fo^2^)+(0.0337P)^2^+0.2099P] where P = (Fo^2^+2Fc^2^)/3'
_refine_ls_weighting_scheme calc
_refine_ls_wR_factor_gt 0.0799
_refine_ls_wR_factor_ref 0.0817
_reflns_number_gt 1148
_reflns_number_total 1229
_reflns_threshold_expression I>2\s(I)
_cod_data_source_file cm6032.cif
_cod_data_source_block I
_cod_depositor_comments
;
The following automatic conversions were performed:
'_symmetry_cell_setting' value 'Orthorhombic' changed to 'orthorhombic'
according to '/home/saulius/struct/CIF-dictionaries/cif_core.dic'
dictionary named 'cif_core.dic' version 2.4.1 from 2010-06-29.

Automatic conversion script
Id: cif_fix_enum 1527 2010-12-29 10:47:43Z saulius 

The following automatic conversions were performed:

'_symmetry_cell_setting' value 'Orthorhombic' changed to
'orthorhombic' according to
/home/saulius/struct/CIF-dictionaries/cif_core.dic dictionary named
'cif_core.dic' version 2.4.1 from 2010-06-29.

Automatic conversion script
Id: cif_fix_values 1715 2011-07-08 13:25:40Z adriana 
;
_cod_database_code 2201909
_cod_database_fobs_code 2201909

loop_
_symmetry_equiv_pos_as_xyz
'x, y, z'
'-x+1/2, -y, z+1/2'
'x+1/2, -y+1/2, -z'
'-x, y+1/2, -z+1/2'

loop_
_atom_site_label
_atom_site_fract_x
_atom_site_fract_y
_atom_site_fract_z
_atom_site_U_iso_or_equiv
_atom_site_adp_type
_atom_site_calc_flag
_atom_site_refinement_flags
_atom_site_occupancy
_atom_site_disorder_assembly
_atom_site_disorder_group
_atom_site_type_symbol
N1 0.2012(3) 0.84363(15) 0.96358(9) 0.0359(4) Uani d D 1 . . N
H1A 0.258(5) 0.8633(17) 1.0077(9) 0.043 Uiso d D 1 . . H
H1B 0.084(4) 0.7881(16) 0.9674(11) 0.043 Uiso d D 1 . . H
N2 -0.2509(3) 0.79800(14) 0.88188(9) 0.0343(4) Uani d D 1 . . N
H2A -0.322(4) 0.7698(16) 0.8406(10) 0.041 Uiso d D 1 . . H
H2B -0.390(4) 0.8223(17) 0.9094(10) 0.041 Uiso d D 1 . . H
C1 0.0608(4) 0.93146(16) 0.92840(10) 0.0308(5) Uani d . 1 . . C
H1 0.1928 0.9854 0.9116 0.037 Uiso calc R 1 . . H
C2 -0.1355(4) 0.99255(16) 0.97474(10) 0.0306(5) Uani d . 1 . . C
C3 -0.2294(4) 0.95283(17) 1.03990(10) 0.0336(5) Uani d . 1 . . C
H3 -0.1653 0.8860 1.0583 0.040 Uiso calc R 1 . . H
C4 -0.4163(4) 1.01012(17) 1.07833(10) 0.0378(5) Uani d . 1 . . C
H4 -0.4795 0.9816 1.1226 0.045 Uiso calc R 1 . . H
C5 -0.5117(5) 1.10768(18) 1.05338(11) 0.0405(5) Uani d . 1 . . C
H5 -0.6393 1.1463 1.0801 0.049 Uiso calc R 1 . . H
C6 -0.4179(5) 1.14861(18) 0.98844(11) 0.0423(6) Uani d . 1 . . C
H6 -0.4822 1.2155 0.9702 0.051 Uiso calc R 1 . . H
C7 -0.2314(5) 1.09183(17) 0.95054(11) 0.0392(5) Uani d . 1 . . C
H7A -0.1666 1.1212 0.9067 0.047 Uiso calc R 1 . . H
C8 -0.0773(4) 0.88628(16) 0.86034(9) 0.0296(5) Uani d . 1 . . C
H8 -0.1851 0.9456 0.8389 0.036 Uiso calc R 1 . . H
C9 0.1166(4) 0.84889(17) 0.80404(9) 0.0315(5) Uani d . 1 . . C
C10 0.1622(4) 0.74029(18) 0.78895(11) 0.0386(5) Uani d . 1 . . C
H10 0.0674 0.6859 0.8140 0.046 Uiso calc R 1 . . H
C11 0.3451(5) 0.7102(2) 0.73751(12) 0.0490(6) Uani d . 1 . . C
H11 0.3744 0.6356 0.7277 0.059 Uiso calc R 1 . . H
C12 0.4842(5) 0.7881(2) 0.70062(12) 0.0557(7) Uani d . 1 . . C
H12 0.6102 0.7671 0.6658 0.067 Uiso calc R 1 . . H
C13 0.4399(5) 0.8958(2) 0.71430(11) 0.0515(7) Uani d . 1 . . C
H13 0.5348 0.9497 0.6888 0.062 Uiso calc R 1 . . H
C14 0.2568(5) 0.92617(19) 0.76524(10) 0.0407(5) Uani d . 1 . . C
H14 0.2261 1.0010 0.7739 0.049 Uiso calc R 1 . . H

loop_
_atom_site_aniso_label
_atom_site_aniso_U_11
_atom_site_aniso_U_22
_atom_site_aniso_U_33
_atom_site_aniso_U_12
_atom_site_aniso_U_13
_atom_site_aniso_U_23
N1 0.0316(10) 0.0494(11) 0.0268(8) 0.0043(9) -0.0060(7) -0.0034(8)
N2 0.0301(9) 0.0457(10) 0.0269(8) -0.0067(9) 0.0002(7) -0.0031(7)
C1 0.0280(11) 0.0369(11) 0.0276(10) -0.0023(9) 0.0005(8) -0.0015(8)
C2 0.0307(10) 0.0343(10) 0.0269(9) -0.0051(9) -0.0033(8) -0.0055(8)
C3 0.0378(11) 0.0378(11) 0.0254(9) 0.0003(10) -0.0024(9) -0.0017(8)
C4 0.0439(13) 0.0434(12) 0.0261(10) -0.0017(11) 0.0043(9) -0.0022(9)
C5 0.0415(12) 0.0418(12) 0.0383(11) 0.0030(11) 0.0043(9) -0.0100(10)
C6 0.0489(13) 0.0357(12) 0.0422(11) 0.0065(11) 0.0031(11) -0.0003(9)
C7 0.0479(13) 0.0375(11) 0.0321(10) -0.0023(11) 0.0064(10) 0.0018(9)
C8 0.0271(10) 0.0361(10) 0.0256(9) 0.0002(9) -0.0002(8) 0.0025(8)
C9 0.0291(10) 0.0430(12) 0.0222(9) -0.0011(10) -0.0035(8) 0.0002(8)
C10 0.0375(12) 0.0483(13) 0.0302(11) 0.0017(10) -0.0030(9) -0.0051(9)
C11 0.0445(13) 0.0643(15) 0.0382(12) 0.0125(13) -0.0062(11) -0.0175(11)
C12 0.0394(13) 0.100(2) 0.0279(11) 0.0066(15) 0.0013(10) -0.0129(13)
C13 0.0438(13) 0.0838(18) 0.0269(11) -0.0110(14) 0.0048(10) 0.0049(12)
C14 0.0411(12) 0.0533(13) 0.0279(10) -0.0060(11) 0.0011(10) 0.0028(9)

loop_
_atom_type_symbol
_atom_type_description
_atom_type_scat_dispersion_real
_atom_type_scat_dispersion_imag
_atom_type_scat_source
C C 0.0033 0.0016 'International Tables Vol C Tables 4.2.6.8 and 6.1.1.4'
H H 0.0000 0.0000 'International Tables Vol C Tables 4.2.6.8 and 6.1.1.4'
N N 0.0061 0.0033 'International Tables Vol C Tables 4.2.6.8 and 6.1.1.4'

loop_
_geom_angle_atom_site_label_1
_geom_angle_atom_site_label_2
_geom_angle_atom_site_label_3
_geom_angle
_geom_angle_publ_flag
C1 N1 H1A 111.6(14) no
C1 N1 H1B 105.3(15) no
H1A N1 H1B 110.1(17) no
C8 N2 H2A 107.4(13) no
C8 N2 H2B 112.4(14) no
H2A N2 H2B 105.8(17) no
N1 C1 C2 116.33(15) yes
N1 C1 C8 108.93(16) yes
C2 C1 C8 109.41(16) yes
N1 C1 H1 107.3 no
C2 C1 H1 107.3 no
C8 C1 H1 107.3 no
C3 C2 C7 117.77(19) yes
C3 C2 C1 123.08(18) yes
C7 C2 C1 119.13(17) yes
C4 C3 C2 120.46(19) yes
C4 C3 H3 119.8 no
C2 C3 H3 119.8 no
C5 C4 C3 121.18(19) yes
C5 C4 H4 119.4 no
C3 C4 H4 119.4 no
C4 C5 C6 118.9(2) yes
C4 C5 H5 120.6 no
C6 C5 H5 120.6 no
C7 C6 C5 119.8(2) yes
C7 C6 H6 120.1 no
C5 C6 H6 120.1 no
C6 C7 C2 121.85(19) yes
C6 C7 H7A 119.1 no
C2 C7 H7A 119.1 no
N2 C8 C9 111.32(16) yes
N2 C8 C1 108.94(15) yes
C9 C8 C1 111.57(16) yes
N2 C8 H8 108.3 no
C9 C8 H8 108.3 no
C1 C8 H8 108.3 no
C10 C9 C14 117.90(19) yes
C10 C9 C8 122.91(18) yes
C14 C9 C8 119.19(18) yes
C9 C10 C11 120.7(2) yes
C9 C10 H10 119.7 no
C11 C10 H10 119.7 no
C12 C11 C10 120.4(2) yes
C12 C11 H11 119.8 no
C10 C11 H11 119.8 no
C13 C12 C11 119.7(2) yes
C13 C12 H12 120.1 no
C11 C12 H12 120.1 no
C12 C13 C14 120.0(2) yes
C12 C13 H13 120.0 no
C14 C13 H13 120.0 no
C13 C14 C9 121.2(2) yes
C13 C14 H14 119.4 no
C9 C14 H14 119.4 no

loop_
_geom_bond_atom_site_label_1
_geom_bond_atom_site_label_2
_geom_bond_site_symmetry_2
_geom_bond_distance
_geom_bond_publ_flag
N1 C1 . 1.456(3) yes
N1 H1A . 0.902(17) no
N1 H1B . 0.916(17) no
N2 C8 . 1.463(3) yes
N2 H2A . 0.917(17) no
N2 H2B . 0.927(18) no
C1 C2 . 1.524(3) yes
C1 C8 . 1.551(2) yes
C1 H1 . 1.0000 no
C2 C3 . 1.390(3) yes
C2 C7 . 1.394(3) yes
C3 C4 . 1.390(3) yes
C3 H3 . 0.9500 no
C4 C5 . 1.379(3) yes
C4 H4 . 0.9500 no
C5 C6 . 1.392(3) yes
C5 H5 . 0.9500 no
C6 C7 . 1.380(3) yes
C6 H6 . 0.9500 no
C7 H7A . 0.9500 no
C8 C9 . 1.516(3) yes
C8 H8 . 1.0000 no
C9 C10 . 1.387(3) yes
C9 C14 . 1.394(3) yes
C10 C11 . 1.390(3) yes
C10 H10 . 0.9500 no
C11 C12 . 1.378(4) yes
C11 H11 . 0.9500 no
C12 C13 . 1.372(4) yes
C12 H12 . 0.9500 no
C13 C14 . 1.385(3) yes
C13 H13 . 0.9500 no
C14 H14 . 0.9500 no

loop_
_geom_hbond_atom_site_label_D
_geom_hbond_atom_site_label_H
_geom_hbond_atom_site_label_A
_geom_hbond_site_symmetry_A
_geom_hbond_distance_DH
_geom_hbond_distance_HA
_geom_hbond_distance_DA
_geom_hbond_angle_DHA
N1 H1B N2 . 0.916(17) 2.34(2) 2.832(2) 113.1(16)
N2 H2B N1 1_455 0.927(18) 2.346(18) 3.249(2) 164.3(17)

loop_
_geom_torsion_atom_site_label_1
_geom_torsion_atom_site_label_2
_geom_torsion_atom_site_label_3
_geom_torsion_atom_site_label_4
_geom_torsion
_geom_torsion_publ_flag
N1 C1 C2 C3 -16.3(3) no
C8 C1 C2 C3 107.6(2) no
N1 C1 C2 C7 165.24(18) no
C8 C1 C2 C7 -70.8(2) no
C7 C2 C3 C4 1.2(3) no
C1 C2 C3 C4 -177.30(18) no
C2 C3 C4 C5 -0.5(3) no
C3 C4 C5 C6 0.1(3) no
C4 C5 C6 C7 -0.4(3) no
C5 C6 C7 C2 1.1(3) no
C3 C2 C7 C6 -1.5(3) no
C1 C2 C7 C6 177.04(19) no
N1 C1 C8 N2 57.7(2) no
C2 C1 C8 N2 -70.5(2) no
N1 C1 C8 C9 -65.6(2) no
C2 C1 C8 C9 166.25(16) no
N2 C8 C9 C10 -14.5(3) no
C1 C8 C9 C10 107.4(2) no
N2 C8 C9 C14 165.40(17) no
C1 C8 C9 C14 -72.7(2) no
C14 C9 C10 C11 1.0(3) no
C8 C9 C10 C11 -179.04(17) no
C9 C10 C11 C12 0.0(3) no
C10 C11 C12 C13 -0.6(3) no
C11 C12 C13 C14 0.3(4) no
C12 C13 C14 C9 0.7(3) no
C10 C9 C14 C13 -1.4(3) no
C8 C9 C14 C13 178.68(18) no

loop_
_cod_related_entry_id
_cod_related_entry_database
_cod_related_entry_code
1 ChemSpider 2007112
